data_4335765
loop_
_publ_author_name
'Christian Maa\&s'
'Diego M. Andrada'
'Ricardo A. Mata'
'Regine Herbst-Irmer'
'Dietmar Stalke'

_publ_section_title
;
 Effects of Metal Coordination on the \p-System of the
 2,5-Bis-{(pyrrolidino)-methyl}-pyrrole Pincer Ligand
;
_journal_name_full 'Inorganic Chemistry'
_journal_page_first 9539
_journal_page_last 9548
_journal_paper_doi 10.1021/ic401192x
_journal_volume 52
_journal_year 2013
_chemical_formula_moiety 'C14 H22 Cl N3 Sn'
_chemical_formula_sum 'C14 H22 Cl N3 Sn'
_chemical_formula_weight 386.48
_chemical_name_systematic
;
 ?
;
_space_group_crystal_system monoclinic
_space_group_IT_number 14
_space_group_name_Hall '-P 2ybc'
_space_group_name_H-M_alt 'P 1 21/c 1'
_symmetry_space_group_name_Hall '-P 2ybc'
_symmetry_space_group_name_H-M 'P 1 21/c 1'
_atom_sites_solution_hydrogens geom
_audit_creation_method SHELXL-2012
_cell_angle_alpha 90
_cell_angle_beta 99.28(2)
_cell_angle_gamma 90
_cell_formula_units_Z 4
_cell_length_a 11.645(2)
_cell_length_b 14.595(3)
_cell_length_c 9.281(2)
_cell_measurement_reflns_used 9872
_cell_measurement_temperature 100(2)
_cell_measurement_theta_max 25.294
_cell_measurement_theta_min 2.203
_cell_volume 1556.7(5)
_computing_cell_refinement 'SAINT V7.68A'
_computing_data_collection 'APEX2 v2011.4-1'
_computing_data_reduction 'SAINT V7.68A'
_computing_molecular_graphics 'XSHELL in SHELXTL-97'
_computing_publication_material 'XSHELL in SHELXTL-97'
_computing_structure_refinement 'SHELXL-2012 (Sheldrick, 2012)'
_computing_structure_solution 'SHELXS in SHELXTL Version 2008/4'
_diffrn_ambient_temperature 100(2)
_diffrn_measured_fraction_theta_full 1.000
_diffrn_measured_fraction_theta_max 0.998
_diffrn_measurement_device_type 'Bruker Smart APEX II'
_diffrn_measurement_method 'omega scans'
_diffrn_radiation_source 'INCOATEC Ag Microsource'
_diffrn_radiation_type AgK\a
_diffrn_radiation_wavelength 0.56086
_diffrn_reflns_av_R_equivalents 0.0352
_diffrn_reflns_av_unetI/netI 0.0229
_diffrn_reflns_Laue_measured_fraction_full 1.000
_diffrn_reflns_Laue_measured_fraction_max 0.998
_diffrn_reflns_limit_h_max 18
_diffrn_reflns_limit_h_min -18
_diffrn_reflns_limit_k_max 23
_diffrn_reflns_limit_k_min -23
_diffrn_reflns_limit_l_max 14
_diffrn_reflns_limit_l_min -14
_diffrn_reflns_number 47581
_diffrn_reflns_point_group_measured_fraction_full 1.000
_diffrn_reflns_point_group_measured_fraction_max 0.998
_diffrn_reflns_theta_full 19.665
_diffrn_reflns_theta_max 26.464
_diffrn_reflns_theta_min 1.398
_exptl_absorpt_coefficient_mu 0.957
_exptl_absorpt_correction_T_max 0.7454
_exptl_absorpt_correction_T_min 0.7163
_exptl_absorpt_correction_type multi-scan
_exptl_absorpt_process_details SADABS-2012/1
_exptl_crystal_colour colorless
_exptl_crystal_density_diffrn 1.649
_exptl_crystal_description block
_exptl_crystal_F_000 776
_exptl_crystal_size_max 0.2
_exptl_crystal_size_mid 0.1
_exptl_crystal_size_min 0.1
_refine_diff_density_max 1.969
_refine_diff_density_min -0.381
_refine_diff_density_rms 0.084
_refine_ls_extinction_method none
_refine_ls_goodness_of_fit_ref 1.055
_refine_ls_hydrogen_treatment constr
_refine_ls_matrix_type full
_refine_ls_number_parameters 172
_refine_ls_number_reflns 6540
_refine_ls_number_restraints 0
_refine_ls_restrained_S_all 1.055
_refine_ls_R_factor_all 0.0295
_refine_ls_R_factor_gt 0.0226
_refine_ls_shift/su_max 0.003
_refine_ls_shift/su_mean 0.000
_refine_ls_structure_factor_coef Fsqd
_refine_ls_weighting_details
;
 w=1/[\s^2^(Fo^2^)+(0.0269P)^2^+0.2947P]
 where P=(Fo^2^+2Fc^2^)/3
;
_refine_ls_weighting_scheme calc
_refine_ls_wR_factor_gt 0.0528
_refine_ls_wR_factor_ref 0.0549
_reflns_Friedel_coverage 0.000
_reflns_number_gt 5577
_reflns_number_total 6540
_reflns_threshold_expression 'I > 2\s(I)'
_cod_data_source_file ic401192x_si_004.cif
_cod_data_source_block sada_a
_cod_database_code 4335765
_shelx_space_group_comment
;
The symmetry employed for this shelxl refinement is uniquely defined
by the following loop, which should always be used as a source of
symmetry information in preference to the above space-group names.
They are only intended as comments.
;
_shelxl_version_number 2012-9

loop_
_space_group_symop_operation_xyz
'x, y, z'
'-x, y+1/2, -z+1/2'
'-x, -y, -z'
'x, -y-1/2, z-1/2'

loop_
_atom_site_label
_atom_site_type_symbol
_atom_site_fract_x
_atom_site_fract_y
_atom_site_fract_z
_atom_site_U_iso_or_equiv
_atom_site_adp_type
_atom_site_occupancy
_atom_site_site_symmetry_order
_atom_site_calc_flag
_atom_site_refinement_flags_posn
_atom_site_refinement_flags_adp
Sn1 Sn 0.77606(2) 0.97876(2) 0.08966(2) 0.01525(3) Uani 1 1 d . .
Cl1 Cl 0.94905(3) 1.06598(2) 0.19869(4) 0.02325(7) Uani 1 1 d . .
N1 N 0.66026(10) 1.04895(8) 0.20532(13) 0.0185(2) Uani 1 1 d . .
C1 C 0.64917(12) 1.03667(9) 0.34895(16) 0.0190(2) Uani 1 1 d . .
N2 N 0.68164(10) 1.11591(8) -0.05946(12) 0.0183(2) Uani 1 1 d . .
C2 C 0.55380(13) 1.08473(10) 0.37847(18) 0.0237(3) Uani 1 1 d . .
H2 H 0.5263 1.0879 0.4693 0.028 Uiso 1 1 calc R U
C3 C 0.50437(13) 1.12894(10) 0.24538(18) 0.0250(3) Uani 1 1 d . .
H3 H 0.4377 1.1675 0.2310 0.030 Uiso 1 1 calc R U
N3 N 0.78554(9) 0.91081(7) 0.34859(12) 0.0157(2) Uani 1 1 d . .
C4 C 0.57171(12) 1.10512(9) 0.14155(16) 0.0205(3) Uani 1 1 d . .
C5 C 0.56404(12) 1.12102(10) -0.01940(17) 0.0230(3) Uani 1 1 d . .
H5A H 0.5132 1.0741 -0.0741 0.028 Uiso 1 1 calc R U
H5B H 0.5297 1.1821 -0.0453 0.028 Uiso 1 1 calc R U
C10 C 0.74430(13) 0.98295(10) 0.43978(15) 0.0202(2) Uani 1 1 d . .
H10A H 0.8095 1.0242 0.4784 0.024 Uiso 1 1 calc R U
H10B H 0.7146 0.9547 0.5235 0.024 Uiso 1 1 calc R U
C11 C 0.90030(12) 0.87263(10) 0.41130(15) 0.0207(3) Uani 1 1 d . .
H11A H 0.9024 0.8543 0.5144 0.025 Uiso 1 1 calc R U
H11B H 0.9634 0.9172 0.4054 0.025 Uiso 1 1 calc R U
C12 C 0.91018(13) 0.78986(11) 0.31463(18) 0.0268(3) Uani 1 1 d . .
H12A H 0.9624 0.7430 0.3672 0.032 Uiso 1 1 calc R U
H12B H 0.9403 0.8078 0.2248 0.032 Uiso 1 1 calc R U
C13 C 0.78434(13) 0.75373(10) 0.27809(18) 0.0260(3) Uani 1 1 d . .
H13A H 0.7628 0.7426 0.1719 0.031 Uiso 1 1 calc R U
H13B H 0.7755 0.6959 0.3309 0.031 Uiso 1 1 calc R U
C14 C 0.70819(12) 0.82969(9) 0.32825(15) 0.0194(2) Uani 1 1 d . .
H14A H 0.6392 0.8416 0.2533 0.023 Uiso 1 1 calc R U
H14B H 0.6819 0.8127 0.4209 0.023 Uiso 1 1 calc R U
C8 C 0.80460(14) 1.12339(10) -0.23601(16) 0.0255(3) Uani 1 1 d . .
H8A H 0.8092 1.1460 -0.3355 0.031 Uiso 1 1 calc R U
H8B H 0.8524 1.0672 -0.2174 0.031 Uiso 1 1 calc R U
C7 C 0.84550(15) 1.19736(11) -0.12085(16) 0.0277(3) Uani 1 1 d . .
H7A H 0.8540 1.2573 -0.1680 0.033 Uiso 1 1 calc R U
H7B H 0.9211 1.1803 -0.0621 0.033 Uiso 1 1 calc R U
C6 C 0.74961(13) 1.20164(9) -0.02454(15) 0.0214(3) Uani 1 1 d . .
H6A H 0.7839 1.2038 0.0802 0.026 Uiso 1 1 calc R U
H6B H 0.6998 1.2563 -0.0485 0.026 Uiso 1 1 calc R U
C9 C 0.67915(14) 1.10487(10) -0.21835(15) 0.0240(3) Uani 1 1 d . .
H9A H 0.6256 1.1495 -0.2744 0.029 Uiso 1 1 calc R U
H9B H 0.6551 1.0421 -0.2506 0.029 Uiso 1 1 calc R U

loop_
_atom_site_aniso_label
_atom_site_aniso_U_11
_atom_site_aniso_U_22
_atom_site_aniso_U_33
_atom_site_aniso_U_23
_atom_site_aniso_U_13
_atom_site_aniso_U_12
Sn1 0.01728(5) 0.01171(4) 0.01577(4) -0.00029(3) -0.00030(3) -0.00033(3)
Cl1 0.01901(14) 0.01833(14) 0.03016(17) 0.00414(13) -0.00289(12) -0.00411(11)
N1 0.0166(5) 0.0168(5) 0.0210(5) 0.0022(4) 0.0000(4) 0.0035(4)
C1 0.0199(6) 0.0161(6) 0.0210(6) -0.0009(5) 0.0038(5) 0.0000(4)
N2 0.0215(5) 0.0130(5) 0.0175(5) 0.0010(4) -0.0051(4) -0.0024(4)
C2 0.0217(6) 0.0189(6) 0.0319(7) -0.0032(5) 0.0090(6) -0.0009(5)
C3 0.0176(6) 0.0178(6) 0.0392(8) -0.0010(6) 0.0035(6) 0.0030(5)
N3 0.0157(5) 0.0141(5) 0.0160(5) 0.0001(4) -0.0015(4) -0.0004(4)
C4 0.0165(6) 0.0138(5) 0.0293(7) 0.0024(5) -0.0015(5) 0.0008(4)
C5 0.0191(6) 0.0181(6) 0.0287(7) 0.0045(5) -0.0059(5) 0.0001(5)
C10 0.0232(6) 0.0193(6) 0.0171(6) -0.0017(5) 0.0007(5) 0.0014(5)
C11 0.0182(6) 0.0207(6) 0.0206(6) 0.0037(5) -0.0047(5) 0.0010(5)
C12 0.0241(7) 0.0213(6) 0.0331(8) 0.0011(6) -0.0014(6) 0.0064(5)
C13 0.0280(7) 0.0165(6) 0.0328(8) -0.0005(5) 0.0024(6) -0.0017(5)
C14 0.0193(6) 0.0168(6) 0.0210(6) 0.0039(5) -0.0005(5) -0.0026(5)
C8 0.0359(8) 0.0205(6) 0.0184(6) 0.0042(5) -0.0006(6) -0.0008(6)
C7 0.0349(8) 0.0291(8) 0.0174(6) 0.0041(5) -0.0007(6) -0.0132(6)
C6 0.0271(7) 0.0123(5) 0.0217(6) 0.0009(5) -0.0054(5) -0.0033(5)
C9 0.0340(8) 0.0171(6) 0.0169(6) 0.0008(5) -0.0076(5) -0.0029(5)

loop_
_atom_type_symbol
_atom_type_description
_atom_type_scat_dispersion_real
_atom_type_scat_dispersion_imag
_atom_type_scat_source
C C 0.0015 0.0009 'International Tables Vol C Tables 4.2.6.8 and 6.1.1.4'
H H 0.0000 0.0000 'International Tables Vol C Tables 4.2.6.8 and 6.1.1.4'
N N 0.0030 0.0019 'International Tables Vol C Tables 4.2.6.8 and 6.1.1.4'
Cl Cl 0.0998 0.0984 'International Tables Vol C Tables 4.2.6.8 and 6.1.1.4'
Sn Sn -1.1587 0.9299 'International Tables Vol C Tables 4.2.6.8 and 6.1.1.4'

loop_
_geom_angle_atom_site_label_1
_geom_angle_atom_site_label_2
_geom_angle_atom_site_label_3
_geom_angle
N1 Sn1 Cl1 95.01(4)
N1 Sn1 N2 69.22(4)
Cl1 Sn1 N2 93.97(3)
N1 Sn1 N3 69.50(4)
Cl1 Sn1 N3 84.65(3)
N2 Sn1 N3 138.39(4)
C1 N1 C4 108.35(12)
C1 N1 Sn1 126.64(9)
C4 N1 Sn1 124.40(10)
N1 C1 C2 109.39(13)
N1 C1 C10 115.95(12)
C2 C1 C10 134.43(14)
C5 N2 C9 112.74(11)
C5 N2 C6 112.63(11)
C9 N2 C6 103.47(11)
C5 N2 Sn1 103.69(8)
C9 N2 Sn1 112.89(8)
C6 N2 Sn1 111.73(8)
C1 C2 C3 106.44(13)
C4 C3 C2 107.12(12)
C11 N3 C10 113.55(11)
C11 N3 C14 103.97(10)
C10 N3 C14 113.27(11)
C11 N3 Sn1 114.27(8)
C10 N3 Sn1 106.84(8)
C14 N3 Sn1 104.73(8)
N1 C4 C3 108.70(13)
N1 C4 C5 116.18(13)
C3 C4 C5 134.95(13)
N2 C5 C4 109.51(11)
N3 C10 C1 109.21(11)
N3 C11 C12 102.52(11)
C11 C12 C13 104.00(12)
C14 C13 C12 105.11(12)
N3 C14 C13 104.26(11)
C9 C8 C7 104.18(13)
C8 C7 C6 105.02(12)
N2 C6 C7 104.45(12)
N2 C9 C8 102.92(11)

loop_
_geom_bond_atom_site_label_1
_geom_bond_atom_site_label_2
_geom_bond_distance
Sn1 N1 2.1183(12)
Sn1 Cl1 2.4587(5)
Sn1 N2 2.5768(12)
Sn1 N3 2.5856(12)
N1 C1 1.3716(19)
N1 C4 1.3743(17)
C1 C2 1.378(2)
C1 C10 1.500(2)
N2 C5 1.478(2)
N2 C9 1.4791(18)
N2 C6 1.4881(17)
C2 C3 1.430(2)
C3 C4 1.381(2)
N3 C11 1.4779(17)
N3 C10 1.4787(18)
N3 C14 1.4813(17)
C4 C5 1.500(2)
C11 C12 1.520(2)
C12 C13 1.543(2)
C13 C14 1.538(2)
C8 C9 1.520(2)
C8 C7 1.540(2)
C7 C6 1.540(2)

loop_
_geom_torsion_atom_site_label_1
_geom_torsion_atom_site_label_2
_geom_torsion_atom_site_label_3
_geom_torsion_atom_site_label_4
_geom_torsion
C4 N1 C1 C2 -0.04(16)
Sn1 N1 C1 C2 -171.31(10)
C4 N1 C1 C10 -175.30(12)
Sn1 N1 C1 C10 13.43(17)
N1 C1 C2 C3 -0.19(16)
C10 C1 C2 C3 173.84(15)
C1 C2 C3 C4 0.34(16)
C1 N1 C4 C3 0.26(16)
Sn1 N1 C4 C3 171.77(10)
C1 N1 C4 C5 -175.64(12)
Sn1 N1 C4 C5 -4.13(17)
C2 C3 C4 N1 -0.37(16)
C2 C3 C4 C5 174.43(15)
C9 N2 C5 C4 163.93(11)
C6 N2 C5 C4 -79.44(14)
Sn1 N2 C5 C4 41.51(12)
N1 C4 C5 N2 -30.27(16)
C3 C4 C5 N2 155.22(16)
C11 N3 C10 C1 162.50(11)
C14 N3 C10 C1 -79.20(14)
Sn1 N3 C10 C1 35.59(12)
N1 C1 C10 N3 -34.78(16)
C2 C1 C10 N3 151.48(15)
C10 N3 C11 C12 169.34(12)
C14 N3 C11 C12 45.80(13)
Sn1 N3 C11 C12 -67.75(12)
N3 C11 C12 C13 -34.93(14)
C11 C12 C13 C14 11.88(15)
C11 N3 C14 C13 -38.02(13)
C10 N3 C14 C13 -161.75(11)
Sn1 N3 C14 C13 82.20(10)
C12 C13 C14 N3 15.43(15)
C9 C8 C7 C6 11.33(15)
C5 N2 C6 C7 -160.06(11)
C9 N2 C6 C7 -38.03(13)
Sn1 N2 C6 C7 83.70(11)
C8 C7 C6 N2 15.87(14)
C5 N2 C9 C8 167.43(11)
C6 N2 C9 C8 45.48(13)
Sn1 N2 C9 C8 -75.48(11)
C7 C8 C9 N2 -34.66(14)
